data_8100459
loop_
_publ_author_name
'Zhu, Hai-Liang'
'Shao, Si-Chang'
'Yang, Song'
'Qiu, Xiao-Yang'
'Sun, Lin'
'Ma, Ji-Long'

_publ_section_title
;
Crystal structure of diaqua-dibenzoato-dihexamethylenetetraminenickel
(II) dihydrate, Ni(C~6~H~12~N~4~)~2~(C~7~H~5~O~2~)~2~(H~2~O)~2~ &#x00B7; 
2H~2~O
;
_journal_issue 4
_journal_name_full 'Zeitschrift f\"ur Kristallographie - New Crystal Structures'
_journal_page_first 517
_journal_page_last 518
_journal_volume 218
_journal_year 2003
_chemical_formula_moiety 'C26 H42 N8 Ni O8'
_chemical_formula_sum 'C26 H42 N8 Ni O8'
_chemical_formula_weight 653.39
_space_group_IT_number 15
_symmetry_cell_setting monoclinic
_symmetry_space_group_name_Hall '-C 2yc'
_symmetry_space_group_name_H-M 'C 1 2/c 1'
_cell_angle_alpha 90.00
_cell_angle_beta 95.50(3)
_cell_angle_gamma 90.00
_cell_formula_units_Z 4
_cell_length_a 22.784(5)
_cell_length_b 10.886(2)
_cell_length_c 12.208(2)
_cell_measurement_temperature 293(2)
_cell_volume 3014.0(10)
_diffrn_ambient_temperature 293(2)
_exptl_crystal_density_diffrn 1.440
_cod_original_sg_symbol_H-M 'C 2/c'
_cod_original_formula_sum 'C26 H42 N8 Ni1 O8'
_cod_database_code 8100459

loop_
_symmetry_equiv_pos_as_xyz
'x, y, z'
'-x, y, -z+1/2'
'x+1/2, y+1/2, z'
'-x+1/2, y+1/2, -z+1/2'
'-x, -y, -z'
'x, -y, z-1/2'
'-x+1/2, -y+1/2, -z'
'x+1/2, -y+1/2, z-1/2'

loop_
_atom_site_label
_atom_site_type_symbol
_atom_site_fract_x
_atom_site_fract_y
_atom_site_fract_z
_atom_site_U_iso_or_equiv
_atom_site_adp_type
_atom_site_occupancy
_atom_site_symmetry_multiplicity
_atom_site_Wyckoff_symbol
_atom_site_calc_flag
_atom_site_refinement_flags
_atom_site_disorder_assembly
_atom_site_disorder_group
Ni1 Ni 0.2500 0.2500 0.0000 0.0148(2) Uani 1 4 c d S . .
O1 O 0.31274(13) 0.1237(3) -0.0289(2) 0.0176(7) Uani 1 8 f d . . .
O2 O 0.32934(14) 0.0332(3) 0.1360(2) 0.0244(8) Uani 1 8 f d . . .
N1 N 0.18193(16) 0.1057(3) 0.0058(3) 0.0178(9) Uani 1 8 f d . . .
N2 N 0.15170(16) -0.0985(4) -0.0590(3) 0.0223(9) Uani 1 8 f d . . .
N3 N 0.13171(16) -0.0327(4) 0.1246(3) 0.0215(9) Uani 1 8 f d . . .
N4 N 0.07711(16) 0.0585(4) -0.0366(3) 0.0231(9) Uani 1 8 f d . . .
C1 C 0.1963(2) -0.0017(4) -0.0607(4) 0.0234(11) Uani 1 8 f d . . .
H1A H 0.2340 -0.0341 -0.0327 0.080 Uiso 1 8 f d R . .
H1B H 0.1989 0.0239 -0.1353 0.080 Uiso 1 8 f d R . .
C2 C 0.0943(2) -0.0463(5) -0.1026(4) 0.0273(12) Uani 1 8 f d . . .
H2A H 0.0647 -0.1091 -0.1031 0.080 Uiso 1 8 f d R . .
H2B H 0.0966 -0.0197 -0.1771 0.080 Uiso 1 8 f d R . .
C3 C 0.12306(19) 0.1514(4) -0.0376(4) 0.0239(11) Uani 1 8 f d . . .
H3A H 0.1248 0.1796 -0.1117 0.080 Uiso 1 8 f d R . .
H3B H 0.1128 0.2202 0.0060 0.080 Uiso 1 8 f d R . .
C4 C 0.1477(2) -0.1365(4) 0.0555(4) 0.0241(11) Uani 1 8 f d . . .
H4A H 0.1850 -0.1696 0.0850 0.080 Uiso 1 8 f d R . .
H4B H 0.1186 -0.1999 0.0571 0.080 Uiso 1 8 f d R . .
C5 C 0.1763(2) 0.0626(4) 0.1209(4) 0.0209(11) Uani 1 8 f d . . .
H5A H 0.1661 0.1309 0.1650 0.080 Uiso 1 8 f d R . .
H5B H 0.2137 0.0312 0.1518 0.080 Uiso 1 8 f d R . .
C6 C 0.0753(2) 0.0156(4) 0.0761(4) 0.0247(11) Uani 1 8 f d . . .
H6A H 0.0633 0.0820 0.1206 0.080 Uiso 1 8 f d R . .
H6B H 0.0462 -0.0481 0.0763 0.080 Uiso 1 8 f d R . .
C7 C 0.33944(19) 0.0493(4) 0.0373(4) 0.0169(10) Uani 1 8 f d . . .
C8 C 0.38806(18) -0.0262(4) -0.0048(3) 0.0156(10) Uani 1 8 f d . . .
C9 C 0.3927(2) -0.0363(4) -0.1173(4) 0.0234(11) Uani 1 8 f d . . .
H9A H 0.3647 0.0059 -0.1677 0.080 Uiso 1 8 f d R . .
C10 C 0.4367(2) -0.1054(4) -0.1564(4) 0.0295(12) Uani 1 8 f d . . .
H10A H 0.4383 -0.1146 -0.2342 0.080 Uiso 1 8 f d R . .
C11 C 0.4781(2) -0.1625(5) -0.0833(4) 0.0287(12) Uani 1 8 f d . . .
H11A H 0.5095 -0.2088 -0.1103 0.080 Uiso 1 8 f d R . .
C12 C 0.4750(2) -0.1520(4) 0.0282(4) 0.0255(12) Uani 1 8 f d . . .
H12A H 0.5039 -0.1913 0.0788 0.080 Uiso 1 8 f d R . .
C13 C 0.42941(19) -0.0854(4) 0.0682(4) 0.0206(11) Uani 1 8 f d . . .
H13A H 0.4265 -0.0796 0.1459 0.080 Uiso 1 8 f d R . .
O1W O 0.22498(13) 0.2541(3) -0.1667(2) 0.0219(7) Uani 1 8 f d . . .
H1WA H 0.1978 0.2066 -0.1941 0.080 Uiso 1 8 f d R . .
H1WB H 0.2418 0.3031 -0.2081 0.080 Uiso 1 8 f d R . .
O2W O 0.29982(16) 0.2105(3) -0.3201(3) 0.0385(10) Uani 1 8 f d . . .
H2WA H 0.2835 0.1559 -0.3626 0.080 Uiso 1 8 f d R . .
H2WB H 0.3262 0.2569 -0.3425 0.080 Uiso 1 8 f d R . .

loop_
_atom_site_aniso_label
_atom_site_aniso_U_11
_atom_site_aniso_U_22
_atom_site_aniso_U_33
_atom_site_aniso_U_23
_atom_site_aniso_U_13
_atom_site_aniso_U_12
Ni1 0.0151(5) 0.0132(4) 0.0166(4) 0.0007(4) 0.0034(3) 0.0013(4)
O1 0.0167(17) 0.0151(17) 0.0203(17) 0.0037(14) -0.0010(14) 0.0035(14)
O2 0.033(2) 0.0207(19) 0.0203(18) 0.0021(14) 0.0078(15) 0.0070(16)
N1 0.020(2) 0.017(2) 0.0160(19) -0.0031(16) 0.0017(17) 0.0006(17)
N2 0.020(2) 0.024(2) 0.024(2) -0.0052(18) 0.0048(18) -0.0060(18)
N3 0.017(2) 0.023(2) 0.024(2) 0.0017(18) 0.0044(17) -0.0057(18)
N4 0.016(2) 0.022(2) 0.031(2) 0.0005(18) 0.0021(18) -0.0024(17)
C1 0.025(3) 0.021(3) 0.026(3) -0.005(2) 0.008(2) -0.005(2)
C2 0.030(3) 0.029(3) 0.023(3) -0.001(2) 0.003(2) -0.013(2)
C3 0.016(3) 0.024(3) 0.032(3) 0.005(2) 0.000(2) 0.000(2)
C4 0.022(3) 0.020(3) 0.031(3) 0.002(2) 0.002(2) -0.001(2)
C5 0.019(3) 0.024(3) 0.020(2) 0.002(2) 0.006(2) -0.003(2)
C6 0.022(3) 0.020(3) 0.034(3) 0.005(2) 0.012(2) -0.004(2)
C7 0.018(2) 0.014(2) 0.019(2) -0.004(2) 0.002(2) -0.005(2)
C8 0.012(2) 0.015(2) 0.020(2) -0.0015(19) 0.0042(19) -0.0022(19)
C9 0.024(3) 0.020(3) 0.027(3) 0.001(2) 0.005(2) 0.001(2)
C10 0.036(3) 0.022(3) 0.033(3) 0.001(2) 0.016(2) 0.000(2)
C11 0.018(3) 0.022(3) 0.048(3) 0.005(3) 0.013(2) -0.001(2)
C12 0.018(3) 0.017(3) 0.040(3) 0.009(2) -0.002(2) 0.000(2)
C13 0.018(3) 0.015(3) 0.029(3) 0.001(2) 0.003(2) -0.005(2)
O1W 0.0243(18) 0.0238(18) 0.0177(16) 0.0003(15) 0.0024(14) -0.0155(16)
O2W 0.053(3) 0.023(2) 0.046(2) -0.0058(17) 0.032(2) -0.0082(18)

loop_
_geom_bond_atom_site_label_1
_geom_bond_atom_site_label_2
_geom_bond_distance
_geom_bond_site_symmetry_2
_geom_bond_publ_flag
Ni1 O1 2.038(3) . ?
Ni1 O1 2.038(3) 7 ?
Ni1 O1W 2.061(3) 7 ?
Ni1 O1W 2.061(3) . ?
Ni1 N1 2.213(4) 7 ?
Ni1 N1 2.213(4) . ?
O1 C7 1.259(5) . ?
O2 C7 1.260(5) . ?
N1 C1 1.478(5) . ?
N1 C3 1.480(5) . ?
N1 C5 1.499(5) . ?
N2 C1 1.466(6) . ?
N2 C4 1.468(6) . ?
N2 C2 1.477(6) . ?
N3 C5 1.456(6) . ?
N3 C6 1.460(6) . ?
N3 C4 1.477(6) . ?
N4 C6 1.456(6) . ?
N4 C3 1.457(6) . ?
N4 C2 1.472(6) . ?
C1 H1A 0.9599 . ?
C1 H1B 0.9600 . ?
C2 H2A 0.9600 . ?
C2 H2B 0.9601 . ?
C3 H3A 0.9600 . ?
C3 H3B 0.9600 . ?
C4 H4A 0.9600 . ?
C4 H4B 0.9600 . ?
C5 H5A 0.9600 . ?
C5 H5B 0.9601 . ?
C6 H6A 0.9600 . ?
C6 H6B 0.9601 . ?
C7 C8 1.509(6) . ?
C8 C9 1.391(6) . ?
C8 C13 1.391(6) . ?
C9 C10 1.375(6) . ?
C9 H9A 0.9599 . ?
C10 C11 1.383(7) . ?
C10 H10A 0.9600 . ?
C11 C12 1.374(7) . ?
C11 H11A 0.9601 . ?
C12 C13 1.392(6) . ?
C12 H12A 0.9600 . ?
C13 H13A 0.9601 . ?
O1W H1WA 0.8501 . ?
O1W H1WB 0.8500 . ?
O2W H2WA 0.8499 . ?
O2W H2WB 0.8499 . ?
